data_4301359
loop_
_publ_author_name
'Konstantinos D. Demadis'
'Eleni Barouda'
'Raphael G. Raptis'
'Hong Zhao'

_publ_section_title
;
Metal Tetraphosphonate "Wires" and Their Corrosion Inhibiting Passive
Films
;
_journal_name_full 'Inorganic Chemistry'
_journal_page_first 819
_journal_page_last 821
_journal_paper_doi 10.1021/ic802032y
_journal_volume 48
_journal_year 2009
_chemical_formula_sum 'C10 H46 Cu N2 O22 P4'
_chemical_formula_weight 733.91
_chemical_name_systematic
; 
 ? 
;
_space_group_IT_number 2
_symmetry_cell_setting triclinic
_symmetry_space_group_name_Hall '-P 1'
_symmetry_space_group_name_H-M 'P -1'
_atom_sites_solution_hydrogens geom
_atom_sites_solution_primary direct
_atom_sites_solution_secondary difmap
_audit_creation_method SHELXL-97
_cell_angle_alpha 86.36(3)
_cell_angle_beta 83.74(2)
_cell_angle_gamma 66.44(2)
_cell_formula_units_Z 1
_cell_length_a 6.267(2)
_cell_length_b 7.6810(12)
_cell_length_c 16.879(7)
_cell_measurement_temperature 293(2)
_cell_volume 740.2(4)
_computing_cell_refinement 'Bruker SMART'
_computing_data_collection 'Bruker SMART'
_computing_data_reduction 'Bruker SHELXTL'
_computing_molecular_graphics 'Bruker SHELXTL'
_computing_publication_material 'Bruker SHELXTL'
_computing_structure_refinement 'SHELXL-97 (Sheldrick, 1997)'
_computing_structure_solution 'SHELXS-97 (Sheldrick, 1990)'
_diffrn_ambient_temperature 293(2)
_diffrn_measured_fraction_theta_full 0.977
_diffrn_measured_fraction_theta_max 0.977
_diffrn_measurement_device_type 'CCD area detector'
_diffrn_measurement_method 'phi and omega scans'
_diffrn_radiation_monochromator graphite
_diffrn_radiation_source 'fine-focus sealed tube'
_diffrn_radiation_type MoK\a
_diffrn_radiation_wavelength 0.71073
_diffrn_reflns_av_R_equivalents 0.0147
_diffrn_reflns_av_sigmaI/netI 0.0242
_diffrn_reflns_limit_h_max 6
_diffrn_reflns_limit_h_min -7
_diffrn_reflns_limit_k_max 9
_diffrn_reflns_limit_k_min -9
_diffrn_reflns_limit_l_max 20
_diffrn_reflns_limit_l_min -20
_diffrn_reflns_number 4540
_diffrn_reflns_theta_full 26.00
_diffrn_reflns_theta_max 26.00
_diffrn_reflns_theta_min 2.43
_exptl_absorpt_coefficient_mu 1.043
_exptl_absorpt_correction_type none
_exptl_crystal_colour 'PALE BLUE'
_exptl_crystal_density_diffrn 1.647
_exptl_crystal_density_method 'not measured'
_exptl_crystal_description BLOCK
_exptl_crystal_F_000 385
_exptl_crystal_size_max 0.18
_exptl_crystal_size_mid 0.08
_exptl_crystal_size_min 0.05
_refine_diff_density_max 0.316
_refine_diff_density_min -0.323
_refine_diff_density_rms 0.065
_refine_ls_extinction_method none
_refine_ls_goodness_of_fit_ref 1.033
_refine_ls_hydrogen_treatment mixed
_refine_ls_matrix_type full
_refine_ls_number_parameters 230
_refine_ls_number_reflns 2857
_refine_ls_number_restraints 0
_refine_ls_restrained_S_all 1.033
_refine_ls_R_factor_all 0.0399
_refine_ls_R_factor_gt 0.0324
_refine_ls_shift/su_max 0.040
_refine_ls_shift/su_mean 0.002
_refine_ls_structure_factor_coef Fsqd
_refine_ls_weighting_details 'calc w=1/[\s^2^(Fo^2^)+(0.0530P)^2^+0.2989P] where P=(Fo^2^+2Fc^2^)/3'
_refine_ls_weighting_scheme calc
_refine_ls_wR_factor_gt 0.0848
_refine_ls_wR_factor_ref 0.0876
_reflns_number_gt 2457
_reflns_number_total 2857
_reflns_threshold_expression >2sigma(I)
_cod_data_source_file ic802032y_si_002_4.cif
_cod_data_source_block Cu-HDTMP
_cod_depositor_comments
;
The following automatic conversions were performed:
'_symmetry_cell_setting' value 'Triclinic' changed to 'triclinic'
according to '/home/saulius/struct/CIF-dictionaries/cif_core.dic'
dictionary named 'cif_core.dic' version 2.4.1 from 2010-06-29.

Automatic conversion script
Id: cif_fix_enum 1527 2010-12-29 10:47:43Z saulius 
;
_cod_original_cell_volume 740.1(4)
_cod_database_code 4301359

loop_
_symmetry_equiv_pos_as_xyz
'x, y, z'
'-x, -y, -z'

loop_
_atom_site_label
_atom_site_type_symbol
_atom_site_fract_x
_atom_site_fract_y
_atom_site_fract_z
_atom_site_U_iso_or_equiv
_atom_site_adp_type
_atom_site_occupancy
_atom_site_symmetry_multiplicity
_atom_site_calc_flag
_atom_site_refinement_flags
_atom_site_disorder_assembly
_atom_site_disorder_group
Cu1 Cu 0.5000 0.0000 0.5000 0.02571(13) Uani 1 2 d S . .
C1 C 0.3461(5) -0.0968(3) 0.25422(16) 0.0285(5) Uani 1 1 d . . .
C2 C 0.4047(4) 0.1876(3) 0.19382(14) 0.0239(5) Uani 1 1 d . . .
H2A H 0.4891 0.1210 0.1458 0.029 Uiso 1 1 calc R . .
H2B H 0.5173 0.1648 0.2325 0.029 Uiso 1 1 calc R . .
C3 C 0.0513(4) 0.1264(3) 0.16959(13) 0.0254(5) Uani 1 1 d . . .
H3A H -0.0417 0.2606 0.1612 0.031 Uiso 1 1 calc R . .
H3B H -0.0526 0.0694 0.1948 0.031 Uiso 1 1 calc R . .
C4 C 0.1509(4) 0.0369(4) 0.08889(14) 0.0318(5) Uani 1 1 d . . .
H4A H 0.2600 -0.0934 0.0964 0.038 Uiso 1 1 calc R . .
H4B H 0.2353 0.1059 0.0595 0.038 Uiso 1 1 calc R . .
C5 C -0.0443(4) 0.0406(4) 0.04135(14) 0.0332(6) Uani 1 1 d . . .
H5A H -0.1249 -0.0318 0.0704 0.040 Uiso 1 1 calc R . .
H5B H -0.1564 0.1707 0.0363 0.040 Uiso 1 1 calc R . .
N1 N 0.2327(3) 0.1059(3) 0.22622(11) 0.0210(4) Uani 1 1 d . . .
O1 O 0.5967(3) -0.3474(2) 0.35844(9) 0.0291(4) Uani 1 1 d . . .
O2 O 0.7907(3) -0.1552(2) 0.27594(11) 0.0367(4) Uani 1 1 d . . .
H2C H 0.8810 -0.2653 0.2671 0.055 Uiso 1 1 calc R . .
O3 O 0.4795(3) 0.0046(2) 0.38386(9) 0.0330(4) Uani 1 1 d . . .
O4 O 0.1009(3) 0.5251(2) 0.24028(11) 0.0369(4) Uani 1 1 d . . .
O5 O 0.1854(3) 0.4837(3) 0.08996(10) 0.0362(4) Uani 1 1 d . . .
O6 O 0.4931(3) 0.4911(3) 0.17466(11) 0.0363(4) Uani 1 1 d . . .
H6A H 0.5293 0.5283 0.1307 0.054 Uiso 1 1 calc R . .
O7 O 0.5022(4) 0.2556(3) 0.48647(13) 0.0344(4) Uani 1 1 d . . .
O8 O 0.2356(4) 0.5361(3) 0.39169(13) 0.0435(5) Uani 1 1 d . . .
O9 O 0.7137(4) 0.6150(4) 0.06581(14) 0.0463(5) Uani 1 1 d . . .
O10 O 0.8978(7) 0.2649(4) 0.35123(16) 0.0647(8) Uani 1 1 d . . .
P1 P 0.56482(10) -0.15352(8) 0.32511(3) 0.02308(15) Uani 1 1 d . . .
P2 P 0.27579(10) 0.44208(8) 0.17028(3) 0.02377(15) Uani 1 1 d . . .
H1A H 0.410(5) -0.172(4) 0.2116(17) 0.033(7) Uiso 1 1 d . . .
H1C H 0.160(5) 0.163(4) 0.2644(17) 0.026(7) Uiso 1 1 d . . .
H1B H 0.228(5) -0.122(4) 0.2799(18) 0.040(8) Uiso 1 1 d . . .
H9A H 0.856(9) 0.572(6) 0.083(3) 0.093(15) Uiso 1 1 d . . .
H9B H 0.718(6) 0.586(5) 0.025(2) 0.040(10) Uiso 1 1 d . . .
H8A H 0.191(7) 0.506(6) 0.362(3) 0.070(14) Uiso 1 1 d . . .
H10B H 0.991(5) 0.299(5) 0.3543(19) 0.022(10) Uiso 1 1 d . . .
O11 O 0.9249(4) -0.1524(4) 0.49059(17) 0.0563(6) Uani 1 1 d . . .
H7A H 0.471(6) 0.302(4) 0.526(2) 0.042(9) Uiso 1 1 d . . .
H7B H 0.420(6) 0.320(5) 0.455(2) 0.054(11) Uiso 1 1 d . . .
H11A H 1.005(8) -0.248(7) 0.455(3) 0.085(14) Uiso 1 1 d . . .
H10A H 0.825(12) 0.368(10) 0.350(4) 0.16(3) Uiso 1 1 d . . .
H11B H 0.913(6) -0.087(5) 0.455(2) 0.039(11) Uiso 1 1 d . . .
H8B H 0.391(15) 0.582(12) 0.368(5) 0.23(4) Uiso 1 1 d . . .

loop_
_atom_site_aniso_label
_atom_site_aniso_U_11
_atom_site_aniso_U_22
_atom_site_aniso_U_33
_atom_site_aniso_U_23
_atom_site_aniso_U_13
_atom_site_aniso_U_12
Cu1 0.0339(2) 0.0227(2) 0.0213(2) -0.00043(15) -0.00450(16) -0.01149(17)
C1 0.0346(14) 0.0219(12) 0.0310(12) 0.0037(10) -0.0115(11) -0.0117(10)
C2 0.0205(11) 0.0203(11) 0.0287(11) 0.0008(9) -0.0035(9) -0.0057(9)
C3 0.0222(11) 0.0276(12) 0.0267(11) 0.0012(9) -0.0079(9) -0.0088(9)
C4 0.0302(13) 0.0377(14) 0.0276(12) -0.0046(10) -0.0080(10) -0.0117(11)
C5 0.0303(13) 0.0412(14) 0.0290(13) -0.0058(11) -0.0087(10) -0.0129(11)
N1 0.0208(9) 0.0203(9) 0.0208(9) -0.0028(8) -0.0035(8) -0.0061(8)
O1 0.0331(9) 0.0218(8) 0.0289(8) 0.0021(7) -0.0051(7) -0.0070(7)
O2 0.0254(9) 0.0238(9) 0.0527(11) 0.0028(8) 0.0040(8) -0.0036(7)
O3 0.0452(10) 0.0253(9) 0.0229(8) -0.0022(7) -0.0080(7) -0.0068(8)
O4 0.0346(10) 0.0301(9) 0.0354(9) -0.0053(8) 0.0036(8) -0.0027(8)
O5 0.0367(10) 0.0407(10) 0.0310(9) 0.0075(8) -0.0121(8) -0.0139(8)
O6 0.0399(10) 0.0379(10) 0.0402(10) 0.0058(8) -0.0110(8) -0.0241(8)
O7 0.0504(12) 0.0298(10) 0.0256(9) 0.0014(8) -0.0080(9) -0.0178(9)
O8 0.0495(13) 0.0446(12) 0.0389(11) 0.0012(9) -0.0134(10) -0.0191(10)
O9 0.0365(12) 0.0668(15) 0.0362(12) 0.0015(11) -0.0020(9) -0.0219(11)
O10 0.0658(19) 0.0461(15) 0.0533(15) 0.0012(11) 0.0142(13) 0.0028(15)
P1 0.0243(3) 0.0197(3) 0.0223(3) -0.0003(2) -0.0049(2) -0.0049(2)
P2 0.0235(3) 0.0205(3) 0.0253(3) -0.0002(2) -0.0042(2) -0.0062(2)
O11 0.0396(13) 0.0592(16) 0.0630(16) -0.0130(15) -0.0003(12) -0.0115(12)

loop_
_atom_type_symbol
_atom_type_description
_atom_type_scat_dispersion_real
_atom_type_scat_dispersion_imag
_atom_type_scat_source
C C 0.0033 0.0016 'International Tables Vol C Tables 4.2.6.8 and 6.1.1.4'
N N 0.0061 0.0033 'International Tables Vol C Tables 4.2.6.8 and 6.1.1.4'
O O 0.0106 0.0060 'International Tables Vol C Tables 4.2.6.8 and 6.1.1.4'
P P 0.1023 0.0942 'International Tables Vol C Tables 4.2.6.8 and 6.1.1.4'
H H 0.0000 0.0000 'International Tables Vol C Tables 4.2.6.8 and 6.1.1.4'
Cu Cu 0.3201 1.2651 'International Tables Vol C Tables 4.2.6.8 and 6.1.1.4'

loop_
_geom_angle_atom_site_label_1
_geom_angle_atom_site_label_2
_geom_angle_atom_site_label_3
_geom_angle
_geom_angle_site_symmetry_1
_geom_angle_site_symmetry_3
_geom_angle_publ_flag
O7 Cu1 O7 180.0 . 2_656 ?
O7 Cu1 O3 87.49(8) . . ?
O7 Cu1 O3 92.51(8) 2_656 . ?
O7 Cu1 O3 92.51(8) . 2_656 ?
O7 Cu1 O3 87.49(8) 2_656 2_656 ?
O3 Cu1 O3 180.0 . 2_656 ?
O7 Cu1 O11 92.52(10) . . ?
O7 Cu1 O11 87.48(10) 2_656 . ?
O3 Cu1 O11 94.73(9) . . ?
O3 Cu1 O11 85.27(9) 2_656 . ?
O7 Cu1 O11 87.48(10) . 2_656 ?
O7 Cu1 O11 92.52(10) 2_656 2_656 ?
O3 Cu1 O11 85.27(9) . 2_656 ?
O3 Cu1 O11 94.73(9) 2_656 2_656 ?
O11 Cu1 O11 180.0 . 2_656 ?
N1 C1 P1 117.80(16) . . ?
N1 C1 H1A 109.5(17) . . ?
P1 C1 H1A 108.5(17) . . ?
N1 C1 H1B 104.1(19) . . ?
P1 C1 H1B 106.0(19) . . ?
H1A C1 H1B 111(3) . . ?
N1 C2 P2 114.49(15) . . ?
N1 C2 H2A 108.6 . . ?
P2 C2 H2A 108.6 . . ?
N1 C2 H2B 108.6 . . ?
P2 C2 H2B 108.6 . . ?
H2A C2 H2B 107.6 . . ?
N1 C3 C4 114.82(19) . . ?
N1 C3 H3A 108.6 . . ?
C4 C3 H3A 108.6 . . ?
N1 C3 H3B 108.6 . . ?
C4 C3 H3B 108.6 . . ?
H3A C3 H3B 107.5 . . ?
C3 C4 C5 110.6(2) . . ?
C3 C4 H4A 109.5 . . ?
C5 C4 H4A 109.5 . . ?
C3 C4 H4B 109.5 . . ?
C5 C4 H4B 109.5 . . ?
H4A C4 H4B 108.1 . . ?
C5 C5 C4 112.9(3) 2 . ?
C5 C5 H5A 109.0 2 . ?
C4 C5 H5A 109.0 . . ?
C5 C5 H5B 109.0 2 . ?
C4 C5 H5B 109.0 . . ?
H5A C5 H5B 107.8 . . ?
C2 N1 C1 113.05(18) . . ?
C2 N1 C3 113.67(17) . . ?
C1 N1 C3 110.21(17) . . ?
C2 N1 H1C 108.8(19) . . ?
C1 N1 H1C 105.4(19) . . ?
C3 N1 H1C 105.1(19) . . ?
P1 O2 H2C 109.5 . . ?
P1 O3 Cu1 131.02(10) . . ?
P2 O6 H6A 109.5 . . ?
Cu1 O7 H7A 109(2) . . ?
Cu1 O7 H7B 114(3) . . ?
H7A O7 H7B 111(4) . . ?
H8A O8 H8B 114(5) . . ?
H9A O9 H9B 112(4) . . ?
H10B O10 H10A 82(6) . . ?
O1 P1 O3 116.40(10) . . ?
O1 P1 O2 111.62(10) . . ?
O3 P1 O2 109.18(11) . . ?
O1 P1 C1 105.41(11) . . ?
O3 P1 C1 107.56(11) . . ?
O2 P1 C1 106.01(12) . . ?
O5 P2 O4 116.56(11) . . ?
O5 P2 O6 112.70(10) . . ?
O4 P2 O6 109.55(11) . . ?
O5 P2 C2 112.47(11) . . ?
O4 P2 C2 104.22(11) . . ?
O6 P2 C2 99.74(10) . . ?
Cu1 O11 H11A 121(3) . . ?
Cu1 O11 H11B 82(3) . . ?
H11A O11 H11B 85(3) . . ?

loop_
_geom_bond_atom_site_label_1
_geom_bond_atom_site_label_2
_geom_bond_distance
_geom_bond_site_symmetry_2
_geom_bond_publ_flag
Cu1 O7 1.9672(19) . ?
Cu1 O7 1.9672(19) 2_656 ?
Cu1 O3 1.9757(17) . ?
Cu1 O3 1.9757(17) 2_656 ?
Cu1 O11 2.434(3) . ?
Cu1 O11 2.434(3) 2_656 ?
C1 N1 1.500(3) . ?
C1 P1 1.821(2) . ?
C1 H1A 0.90(3) . ?
C1 H1B 0.90(3) . ?
C2 N1 1.492(3) . ?
C2 P2 1.827(2) . ?
C2 H2A 0.9700 . ?
C2 H2B 0.9700 . ?
C3 N1 1.518(3) . ?
C3 C4 1.519(3) . ?
C3 H3A 0.9700 . ?
C3 H3B 0.9700 . ?
C4 C5 1.525(3) . ?
C4 H4A 0.9700 . ?
C4 H4B 0.9700 . ?
C5 C5 1.520(5) 2 ?
C5 H5A 0.9700 . ?
C5 H5B 0.9700 . ?
N1 H1C 0.79(3) . ?
O1 P1 1.5015(17) . ?
O2 P1 1.5566(19) . ?
O2 H2C 0.8200 . ?
O3 P1 1.5042(18) . ?
O4 P2 1.5028(19) . ?
O5 P2 1.4931(18) . ?
O6 P2 1.5612(18) . ?
O6 H6A 0.8200 . ?
O7 H7A 0.75(3) . ?
O7 H7B 0.78(4) . ?
O8 H8A 0.69(4) . ?
O8 H8B 1.18(9) . ?
O9 H9A 0.89(5) . ?
O9 H9B 0.72(3) . ?
O10 H10B 0.74(3) . ?
O10 H10A 0.74(7) . ?
O11 H11A 0.92(5) . ?
O11 H11B 0.74(3) . ?
